data_4028745
loop_
_publ_author_name
'Jun-An Xiao'
'Hong-Gang Zhang'
'Shan Liang'
'Ji-Wei Ren'
'Hua Yang'
'Xiao-Qing Chen'

_publ_section_title
;
 Synthesis of Pyrrolo(spiro-[2.3']-oxindole)-spiro-[4.3"]-oxindole via
 1,3-Dipolar Cycloaddition of Azomethine Ylides with
 3-Acetonylideneoxindole
;
_journal_name_full 'Journal of Organic Chemistry'
_journal_page_first 11577
_journal_page_last 11583
_journal_paper_doi 10.1021/jo4017259
_journal_volume 78
_journal_year 2013
_chemical_formula_sum 'C41 H35 N3 O3'
_chemical_formula_weight 617.72
_chemical_name_systematic
; 
 ? 
;
_space_group_IT_number 14
_symmetry_cell_setting monoclinic
_symmetry_space_group_name_Hall '-P 2ybc'
_symmetry_space_group_name_H-M 'P 1 21/c 1'
_atom_sites_solution_hydrogens geom
_atom_sites_solution_primary direct
_atom_sites_solution_secondary difmap
_audit_creation_method SHELXL-97
_cell_angle_alpha 90.00
_cell_angle_beta 113.504(2)
_cell_angle_gamma 90.00
_cell_formula_units_Z 4
_cell_length_a 12.7517(5)
_cell_length_b 9.5503(3)
_cell_length_c 28.7063(11)
_cell_measurement_reflns_used 2374
_cell_measurement_temperature 293(2)
_cell_measurement_theta_max 22.74
_cell_measurement_theta_min 2.63
_cell_volume 3205.9(2)
_computing_cell_refinement 'Bruker SAINT'
_computing_data_collection 'Bruker APEX2'
_computing_data_reduction 'Bruker SAINT'
_computing_molecular_graphics 'Bruker SHELXTL'
_computing_publication_material 'Bruker SHELXTL'
_computing_structure_refinement 'SHELXL-97 (Sheldrick, 2008)'
_computing_structure_solution 'SHELXS-97 (Sheldrick, 2008)'
_diffrn_ambient_temperature 293(2)
_diffrn_measured_fraction_theta_full 0.978
_diffrn_measured_fraction_theta_max 0.978
_diffrn_radiation_monochromator graphite
_diffrn_radiation_source 'fine-focus sealed tube'
_diffrn_radiation_type MoK\a
_diffrn_radiation_wavelength 0.71073
_diffrn_reflns_av_R_equivalents 0.0372
_diffrn_reflns_av_sigmaI/netI 0.0670
_diffrn_reflns_limit_h_max 15
_diffrn_reflns_limit_h_min -16
_diffrn_reflns_limit_k_max 12
_diffrn_reflns_limit_k_min -10
_diffrn_reflns_limit_l_max 37
_diffrn_reflns_limit_l_min -27
_diffrn_reflns_number 14143
_diffrn_reflns_theta_full 27.48
_diffrn_reflns_theta_max 27.48
_diffrn_reflns_theta_min 1.55
_exptl_absorpt_coefficient_mu 0.081
_exptl_absorpt_correction_T_max 0.7456
_exptl_absorpt_correction_T_min 0.6758
_exptl_absorpt_correction_type multi-scan
_exptl_absorpt_process_details SADABS
_exptl_crystal_colour colorless
_exptl_crystal_density_diffrn 1.280
_exptl_crystal_description bar
_exptl_crystal_F_000 1304
_exptl_crystal_size_max 0.2
_exptl_crystal_size_mid 0.08
_exptl_crystal_size_min 0.08
_refine_diff_density_max 0.364
_refine_diff_density_min -0.483
_refine_diff_density_rms 0.099
_refine_ls_extinction_method none
_refine_ls_goodness_of_fit_ref 1.002
_refine_ls_hydrogen_treatment mixed
_refine_ls_matrix_type full
_refine_ls_number_parameters 426
_refine_ls_number_reflns 7202
_refine_ls_number_restraints 0
_refine_ls_restrained_S_all 1.002
_refine_ls_R_factor_all 0.1351
_refine_ls_R_factor_gt 0.0610
_refine_ls_shift/su_max 0.000
_refine_ls_shift/su_mean 0.000
_refine_ls_structure_factor_coef Fsqd
_refine_ls_weighting_details 'calc w=1/[\s^2^(Fo^2^)+(0.1066P)^2^+0.0000P] where P=(Fo^2^+2Fc^2^)/3'
_refine_ls_weighting_scheme calc
_refine_ls_wR_factor_gt 0.1537
_refine_ls_wR_factor_ref 0.2089
_reflns_number_gt 3756
_reflns_number_total 7202
_reflns_threshold_expression >2sigma(I)
_cod_data_source_file jo4017259_si_003.cif
_cod_data_source_block yangh3_1_0m
_cod_original_sg_symbol_H-M ' P 1 21/c 1 '
_cod_database_code 4028745

loop_
_symmetry_equiv_pos_as_xyz
'x, y, z'
'-x, y+1/2, -z+1/2'
'-x, -y, -z'
'x, -y-1/2, z-1/2'

loop_
_atom_site_label
_atom_site_type_symbol
_atom_site_fract_x
_atom_site_fract_y
_atom_site_fract_z
_atom_site_U_iso_or_equiv
_atom_site_adp_type
_atom_site_occupancy
_atom_site_symmetry_multiplicity
_atom_site_calc_flag
_atom_site_refinement_flags
O1 O 0.65397(16) -1.0604(2) -0.16160(8) 0.0527(5) Uani 1 1 d .
O2 O 0.59316(15) -0.7713(2) -0.20508(7) 0.0495(5) Uani 1 1 d .
O3 O 1.00873(17) -0.6897(2) -0.09895(8) 0.0635(6) Uani 1 1 d .
N1 N 0.60162(18) -0.5786(2) -0.15649(8) 0.0420(6) Uani 1 1 d .
N2 N 0.80094(17) -0.9510(2) -0.05819(8) 0.0405(5) Uani 1 1 d .
H2A H 0.8087 -1.0042 -0.0329 0.049 Uiso 1 1 d R
N10 N 0.51463(18) -0.9998(2) -0.13374(9) 0.0448(6) Uani 1 1 d .
C1 C 0.2301(4) -0.8002(4) -0.25498(15) 0.0863(13) Uani 1 1 d .
H1A H 0.2351 -0.7276 -0.2756 0.104 Uiso 1 1 calc R
C2 C 0.3250(3) -0.8834(3) -0.22879(13) 0.0611(9) Uani 1 1 d .
H2B H 0.3939 -0.8655 -0.2316 0.073 Uiso 1 1 calc R
C3 C 0.3175(2) -0.9924(3) -0.19857(12) 0.0530(8) Uani 1 1 d .
C4 C 0.2137(3) -1.0165(4) -0.19530(13) 0.0739(11) Uani 1 1 d .
H4A H 0.2068 -1.0906 -0.1757 0.089 Uiso 1 1 calc R
C5 C 0.1208(3) -0.9329(7) -0.22058(18) 0.1004(16) Uani 1 1 d .
H5A H 0.0521 -0.9496 -0.2173 0.121 Uiso 1 1 calc R
C6 C 0.1282(4) -0.8262(6) -0.2502(2) 0.1024(17) Uani 1 1 d .
H6A H 0.0647 -0.7703 -0.2674 0.123 Uiso 1 1 calc R
C7 C 0.3867(3) -0.5762(4) -0.14514(12) 0.0582(8) Uani 1 1 d .
H7A H 0.4479 -0.6280 -0.1229 0.070 Uiso 1 1 calc R
C8 C 0.2845(3) -0.5753(4) -0.13942(14) 0.0687(10) Uani 1 1 d .
H8A H 0.2775 -0.6266 -0.1133 0.082 Uiso 1 1 calc R
C9 C 0.1938(3) -0.5004(4) -0.17153(16) 0.0708(11) Uani 1 1 d .
H9A H 0.1246 -0.5013 -0.1678 0.085 Uiso 1 1 calc R
C10 C 0.2056(3) -0.4239(4) -0.20920(18) 0.0828(12) Uani 1 1 d .
H10A H 0.1444 -0.3712 -0.2310 0.099 Uiso 1 1 calc R
C11 C 0.3074(2) -0.4240(4) -0.21537(14) 0.0649(9) Uani 1 1 d .
H11A H 0.3144 -0.3716 -0.2413 0.078 Uiso 1 1 calc R
C12 C 0.3991(2) -0.5015(3) -0.18328(11) 0.0430(7) Uani 1 1 d .
C13 C 0.6743(2) -0.5281(3) -0.10858(11) 0.0413(6) Uani 1 1 d .
C14 C 0.6723(3) -0.3981(3) -0.08794(14) 0.0603(9) Uani 1 1 d .
H14A H 0.6176 -0.3313 -0.1054 0.072 Uiso 1 1 calc R
C15 C 0.7554(3) -0.3714(4) -0.03992(15) 0.0698(10) Uani 1 1 d .
H15A H 0.7559 -0.2851 -0.0248 0.084 Uiso 1 1 calc R
C16 C 0.8373(3) -0.4691(4) -0.01397(13) 0.0619(9) Uani 1 1 d .
H16A H 0.8917 -0.4483 0.0183 0.074 Uiso 1 1 calc R
C17 C 0.8391(2) -0.5981(3) -0.03562(11) 0.0485(7) Uani 1 1 d .
H17A H 0.8956 -0.6633 -0.0185 0.058 Uiso 1 1 calc R
C18 C 0.9138(3) -1.1674(4) -0.09254(14) 0.0685(10) Uani 1 1 d .
H18A H 0.8389 -1.1820 -0.0961 0.082 Uiso 1 1 calc R
C19 C 0.9765(4) -1.2785(4) -0.09893(15) 0.0879(13) Uani 1 1 d .
H19A H 0.9437 -1.3671 -0.1061 0.105 Uiso 1 1 calc R
C20 C 1.0858(4) -1.2598(5) -0.09489(14) 0.0883(14) Uani 1 1 d .
H20A H 1.1274 -1.3345 -0.0996 0.106 Uiso 1 1 calc R
C21 C 1.1333(4) -1.1283(5) -0.08377(16) 0.0879(14) Uani 1 1 d .
H21A H 1.2077 -1.1139 -0.0810 0.105 Uiso 1 1 calc R
C22 C 1.0723(3) -1.0183(4) -0.07669(13) 0.0631(9) Uani 1 1 d .
H22A H 1.1061 -0.9303 -0.0688 0.076 Uiso 1 1 calc R
C23 C 0.9605(2) -1.0363(3) -0.08108(10) 0.0412(6) Uani 1 1 d .
C24 C 0.4203(3) -0.9154(4) -0.07733(12) 0.0585(8) Uani 1 1 d .
H24A H 0.3515 -0.9615 -0.0950 0.070 Uiso 1 1 calc R
C25 C 0.4363(3) -0.8358(4) -0.03436(12) 0.0609(9) Uani 1 1 d .
H25A H 0.3772 -0.8295 -0.0233 0.073 Uiso 1 1 calc R
C26 C 0.5376(3) -0.7660(3) -0.00767(11) 0.0524(8) Uani 1 1 d .
C27 C 0.6264(2) -0.7766(3) -0.02422(10) 0.0454(7) Uani 1 1 d .
H27A H 0.6951 -0.7303 -0.0067 0.054 Uiso 1 1 calc R
C28 C 0.5094(2) -0.9238(3) -0.09278(10) 0.0422(7) Uani 1 1 d .
C29 C 0.5064(2) -0.5023(3) -0.19370(11) 0.0513(8) Uani 1 1 d .
H29A H 0.4885 -0.5432 -0.2269 0.062 Uiso 1 1 calc R
H29B H 0.5300 -0.4062 -0.1949 0.062 Uiso 1 1 calc R
C30 C 0.8702(3) -0.6405(4) -0.17982(13) 0.0748(11) Uani 1 1 d .
H30A H 0.9319 -0.6221 -0.1900 0.112 Uiso 1 1 calc R
H30B H 0.8362 -0.5535 -0.1763 0.112 Uiso 1 1 calc R
H30C H 0.8136 -0.6973 -0.2050 0.112 Uiso 1 1 calc R
C31 C 0.9146(2) -0.7154(3) -0.13044(10) 0.0409(6) Uani 1 1 d .
C33 C 0.83691(19) -0.8242(3) -0.12206(9) 0.0340(6) Uani 1 1 d .
H33A H 0.8094 -0.8874 -0.1514 0.041 Uiso 1 1 calc R
C34 C 0.8947(2) -0.9129(3) -0.07337(10) 0.0383(6) Uani 1 1 d .
H34A H 0.9483 -0.8527 -0.0469 0.046 Uiso 1 1 calc R
C35 C 0.6930(2) -0.8877(3) -0.09168(10) 0.0367(6) Uani 1 1 d .
C36 C 0.4206(2) -1.0817(3) -0.16974(12) 0.0547(8) Uani 1 1 d .
H36A H 0.3993 -1.1542 -0.1515 0.066 Uiso 1 1 calc R
H36B H 0.4460 -1.1271 -0.1936 0.066 Uiso 1 1 calc R
C38 C 0.6215(2) -0.9930(3) -0.13377(10) 0.0400(6) Uani 1 1 d .
C39 C 0.7320(2) -0.7585(3) -0.11586(9) 0.0339(6) Uani 1 1 d .
C40 C 0.7558(2) -0.6290(3) -0.08311(10) 0.0389(6) Uani 1 1 d .
C41 C 0.6345(2) -0.7080(3) -0.16536(10) 0.0369(6) Uani 1 1 d .
C100 C 0.5540(3) -0.6804(4) 0.03920(14) 0.0789(11) Uani 1 1 d .
H10B H 0.4873 -0.6240 0.0327 0.118 Uiso 1 1 calc R
H10C H 0.6195 -0.6208 0.0473 0.118 Uiso 1 1 calc R
H10D H 0.5655 -0.7421 0.0672 0.118 Uiso 1 1 calc R
C101 C 0.6125(2) -0.8555(3) -0.06648(10) 0.0384(6) Uani 1 1 d .

loop_
_atom_site_aniso_label
_atom_site_aniso_U_11
_atom_site_aniso_U_22
_atom_site_aniso_U_33
_atom_site_aniso_U_23
_atom_site_aniso_U_13
_atom_site_aniso_U_12
O1 0.0509(12) 0.0538(13) 0.0542(13) -0.0159(10) 0.0218(10) -0.0006(10)
O2 0.0459(11) 0.0588(13) 0.0349(11) -0.0044(10) 0.0067(9) 0.0026(9)
O3 0.0440(12) 0.0770(15) 0.0606(13) -0.0011(11) 0.0114(10) -0.0205(11)
N1 0.0369(12) 0.0460(14) 0.0439(14) 0.0057(11) 0.0167(10) 0.0104(10)
N2 0.0358(11) 0.0488(13) 0.0389(13) 0.0144(10) 0.0171(10) 0.0056(10)
N10 0.0383(12) 0.0523(14) 0.0424(13) -0.0068(11) 0.0148(10) -0.0097(11)
C1 0.086(3) 0.070(3) 0.071(3) -0.014(2) -0.002(2) -0.001(2)
C2 0.0527(19) 0.060(2) 0.060(2) -0.0125(17) 0.0114(16) -0.0080(16)
C3 0.0430(16) 0.065(2) 0.0475(18) -0.0188(16) 0.0142(14) -0.0118(15)
C4 0.0460(19) 0.116(3) 0.058(2) -0.025(2) 0.0190(16) -0.019(2)
C5 0.043(2) 0.166(5) 0.081(3) -0.048(3) 0.013(2) 0.005(3)
C6 0.066(3) 0.109(4) 0.098(4) -0.041(3) -0.004(3) 0.021(3)
C7 0.0485(17) 0.075(2) 0.055(2) 0.0067(17) 0.0248(15) 0.0087(16)
C8 0.060(2) 0.086(3) 0.069(2) -0.005(2) 0.0359(19) -0.0080(19)
C9 0.0419(18) 0.078(3) 0.100(3) -0.026(2) 0.0356(19) -0.0078(18)
C10 0.0380(18) 0.080(3) 0.121(4) 0.018(3) 0.022(2) 0.0101(17)
C11 0.0405(17) 0.067(2) 0.080(2) 0.0193(19) 0.0167(16) 0.0058(15)
C12 0.0353(14) 0.0448(16) 0.0487(17) -0.0036(14) 0.0165(12) 0.0020(12)
C13 0.0370(14) 0.0431(16) 0.0491(17) -0.0026(13) 0.0226(13) 0.0020(12)
C14 0.0582(19) 0.0498(19) 0.080(2) -0.0101(17) 0.0357(18) 0.0079(16)
C15 0.070(2) 0.061(2) 0.089(3) -0.034(2) 0.044(2) -0.0137(18)
C16 0.0541(19) 0.069(2) 0.060(2) -0.0233(18) 0.0209(16) -0.0114(17)
C17 0.0450(16) 0.0502(17) 0.0479(17) -0.0097(14) 0.0159(14) -0.0035(14)
C18 0.0499(19) 0.059(2) 0.086(3) -0.0091(19) 0.0159(18) 0.0122(16)
C19 0.079(3) 0.066(2) 0.095(3) -0.020(2) 0.010(2) 0.023(2)
C20 0.094(3) 0.106(4) 0.065(2) 0.005(2) 0.033(2) 0.059(3)
C21 0.078(3) 0.114(4) 0.098(3) 0.047(3) 0.063(2) 0.050(3)
C22 0.0449(17) 0.072(2) 0.076(2) 0.0265(18) 0.0281(16) 0.0184(16)
C23 0.0393(14) 0.0495(17) 0.0319(14) 0.0059(12) 0.0112(11) 0.0102(13)
C24 0.0484(17) 0.076(2) 0.056(2) 0.0004(17) 0.0262(15) -0.0126(16)
C25 0.0488(18) 0.090(3) 0.055(2) 0.0021(18) 0.0333(15) -0.0022(17)
C26 0.0542(18) 0.067(2) 0.0434(17) 0.0024(15) 0.0273(14) 0.0072(16)
C27 0.0435(15) 0.0533(17) 0.0406(16) -0.0005(14) 0.0180(13) 0.0032(13)
C28 0.0388(14) 0.0491(17) 0.0402(15) 0.0060(13) 0.0174(12) -0.0028(12)
C29 0.0435(16) 0.0577(19) 0.0530(18) 0.0155(15) 0.0198(13) 0.0191(14)
C30 0.069(2) 0.090(3) 0.056(2) 0.0230(19) 0.0148(17) -0.027(2)
C31 0.0376(14) 0.0436(16) 0.0430(16) -0.0019(13) 0.0178(12) -0.0024(12)
C33 0.0285(12) 0.0389(14) 0.0322(13) 0.0002(11) 0.0097(10) 0.0001(11)
C34 0.0349(13) 0.0432(15) 0.0359(14) 0.0008(12) 0.0131(11) 0.0001(12)
C35 0.0337(13) 0.0405(15) 0.0345(14) 0.0017(12) 0.0123(11) 0.0027(11)
C36 0.0479(17) 0.059(2) 0.0551(19) -0.0080(15) 0.0179(15) -0.0180(15)
C38 0.0388(14) 0.0392(15) 0.0410(16) 0.0045(13) 0.0148(12) -0.0004(12)
C39 0.0300(12) 0.0382(14) 0.0316(13) -0.0012(11) 0.0104(10) -0.0015(11)
C40 0.0346(14) 0.0445(16) 0.0392(15) -0.0034(13) 0.0164(12) -0.0021(12)
C41 0.0299(12) 0.0454(16) 0.0364(15) 0.0027(13) 0.0144(11) 0.0011(11)
C100 0.080(2) 0.105(3) 0.066(2) -0.014(2) 0.044(2) 0.009(2)
C101 0.0390(14) 0.0442(15) 0.0342(14) 0.0035(12) 0.0168(12) 0.0022(12)

loop_
_atom_type_symbol
_atom_type_description
_atom_type_scat_dispersion_real
_atom_type_scat_dispersion_imag
_atom_type_scat_source
C C 0.0033 0.0016 'International Tables Vol C Tables 4.2.6.8 and 6.1.1.4'
H H 0.0000 0.0000 'International Tables Vol C Tables 4.2.6.8 and 6.1.1.4'
N N 0.0061 0.0033 'International Tables Vol C Tables 4.2.6.8 and 6.1.1.4'
O O 0.0106 0.0060 'International Tables Vol C Tables 4.2.6.8 and 6.1.1.4'

loop_
_geom_angle_atom_site_label_1
_geom_angle_atom_site_label_2
_geom_angle_atom_site_label_3
_geom_angle
C41 N1 C13 111.3(2)
C41 N1 C29 123.2(2)
C13 N1 C29 125.4(2)
C35 N2 C34 111.52(19)
C35 N2 H2A 124.2
C34 N2 H2A 124.3
C38 N10 C28 110.9(2)
C38 N10 C36 124.3(2)
C28 N10 C36 124.7(2)
C6 C1 C2 119.6(4)
C6 C1 H1A 120.2
C2 C1 H1A 120.2
C3 C2 C1 120.4(4)
C3 C2 H2B 119.8
C1 C2 H2B 119.8
C2 C3 C4 118.4(3)
C2 C3 C36 120.5(3)
C4 C3 C36 121.1(3)
C5 C4 C3 121.0(4)
C5 C4 H4A 119.5
C3 C4 H4A 119.5
C6 C5 C4 120.5(4)
C6 C5 H5A 119.7
C4 C5 H5A 119.7
C5 C6 C1 120.1(4)
C5 C6 H6A 120.0
C1 C6 H6A 120.0
C12 C7 C8 120.7(3)
C12 C7 H7A 119.7
C8 C7 H7A 119.7
C9 C8 C7 120.8(3)
C9 C8 H8A 119.6
C7 C8 H8A 119.6
C8 C9 C10 119.1(3)
C8 C9 H9A 120.5
C10 C9 H9A 120.5
C9 C10 C11 120.7(3)
C9 C10 H10A 119.7
C11 C10 H10A 119.7
C10 C11 C12 120.3(3)
C10 C11 H11A 119.8
C12 C11 H11A 119.8
C7 C12 C11 118.4(3)
C7 C12 C29 124.0(2)
C11 C12 C29 117.6(3)
C14 C13 C40 122.4(3)
C14 C13 N1 127.8(3)
C40 C13 N1 109.9(2)
C13 C14 C15 117.0(3)
C13 C14 H14A 121.5
C15 C14 H14A 121.5
C16 C15 C14 121.8(3)
C16 C15 H15A 119.1
C14 C15 H15A 119.1
C15 C16 C17 120.4(3)
C15 C16 H16A 119.8
C17 C16 H16A 119.8
C16 C17 C40 119.2(3)
C16 C17 H17A 120.4
C40 C17 H17A 120.4
C23 C18 C19 120.9(4)
C23 C18 H18A 119.5
C19 C18 H18A 119.5
C20 C19 C18 120.9(4)
C20 C19 H19A 119.6
C18 C19 H19A 119.6
C19 C20 C21 118.7(4)
C19 C20 H20A 120.7
C21 C20 H20A 120.7
C22 C21 C20 120.8(4)
C22 C21 H21A 119.6
C20 C21 H21A 119.6
C21 C22 C23 120.9(4)
C21 C22 H22A 119.6
C23 C22 H22A 119.6
C18 C23 C22 117.9(3)
C18 C23 C34 122.2(3)
C22 C23 C34 119.9(3)
C28 C24 C25 117.9(3)
C28 C24 H24A 121.0
C25 C24 H24A 121.0
C26 C25 C24 121.9(3)
C26 C25 H25A 119.0
C24 C25 H25A 119.0
C25 C26 C27 118.8(3)
C25 C26 C100 121.3(3)
C27 C26 C100 119.9(3)
C101 C27 C26 120.2(3)
C101 C27 H27A 119.9
C26 C27 H27A 119.9
C24 C28 C101 121.4(3)
C24 C28 N10 128.3(3)
C101 C28 N10 110.2(2)
N1 C29 C12 114.4(2)
N1 C29 H29A 108.7
C12 C29 H29A 108.7
N1 C29 H29B 108.7
C12 C29 H29B 108.7
H29A C29 H29B 107.6
C31 C30 H30A 109.5
C31 C30 H30B 109.5
H30A C30 H30B 109.5
C31 C30 H30C 109.5
H30A C30 H30C 109.5
H30B C30 H30C 109.5
O3 C31 C30 120.3(3)
O3 C31 C33 122.5(2)
C30 C31 C33 117.2(2)
C31 C33 C34 114.3(2)
C31 C33 C39 112.8(2)
C34 C33 C39 103.9(2)
C31 C33 H33A 108.5
C34 C33 H33A 108.5
C39 C33 H33A 108.5
N2 C34 C23 114.5(2)
N2 C34 C33 104.63(19)
C23 C34 C33 112.7(2)
N2 C34 H34A 108.3
C23 C34 H34A 108.3
C33 C34 H34A 108.3
N2 C35 C101 114.4(2)
N2 C35 C38 110.5(2)
C101 C35 C38 101.8(2)
N2 C35 C39 103.40(19)
C101 C35 C39 116.3(2)
C38 C35 C39 110.6(2)
N10 C36 C3 112.1(2)
N10 C36 H36A 109.2
C3 C36 H36A 109.2
N10 C36 H36B 109.2
C3 C36 H36B 109.2
H36A C36 H36B 107.9
O1 C38 N10 125.1(3)
O1 C38 C35 127.0(2)
N10 C38 C35 107.8(2)
C40 C39 C41 101.9(2)
C40 C39 C33 115.8(2)
C41 C39 C33 115.8(2)
C40 C39 C35 112.6(2)
C41 C39 C35 111.47(19)
C33 C39 C35 99.81(18)
C17 C40 C13 119.2(3)
C17 C40 C39 132.2(2)
C13 C40 C39 108.5(2)
O2 C41 N1 125.4(2)
O2 C41 C39 126.8(2)
N1 C41 C39 107.8(2)
C26 C100 H10B 109.5
C26 C100 H10C 109.5
H10B C100 H10C 109.5
C26 C100 H10D 109.5
H10B C100 H10D 109.5
H10C C100 H10D 109.5
C27 C101 C28 119.7(3)
C27 C101 C35 131.5(2)
C28 C101 C35 108.8(2)

loop_
_geom_bond_atom_site_label_1
_geom_bond_atom_site_label_2
_geom_bond_distance
O1 C38 1.220(3)
O2 C41 1.210(3)
O3 C31 1.206(3)
N1 C41 1.361(3)
N1 C13 1.402(3)
N1 C29 1.454(3)
N2 C35 1.459(3)
N2 C34 1.472(3)
N2 H2A 0.8592
N10 C38 1.364(3)
N10 C28 1.406(4)
N10 C36 1.459(3)
C1 C6 1.381(6)
C1 C2 1.391(5)
C1 H1A 0.9300
C2 C3 1.383(5)
C2 H2B 0.9300
C3 C4 1.383(4)
C3 C36 1.508(4)
C4 C5 1.372(6)
C4 H4A 0.9300
C5 C6 1.355(7)
C5 H5A 0.9300
C6 H6A 0.9300
C7 C12 1.368(4)
C7 C8 1.376(4)
C7 H7A 0.9300
C8 C9 1.361(5)
C8 H8A 0.9300
C9 C10 1.362(5)
C9 H9A 0.9300
C10 C11 1.378(5)
C10 H10A 0.9300
C11 C12 1.380(4)
C11 H11A 0.9300
C12 C29 1.512(4)
C13 C14 1.380(4)
C13 C40 1.392(4)
C14 C15 1.387(5)
C14 H14A 0.9300
C15 C16 1.376(5)
C15 H15A 0.9300
C16 C17 1.385(4)
C16 H16A 0.9300
C17 C40 1.385(4)
C17 H17A 0.9300
C18 C23 1.369(4)
C18 C19 1.385(5)
C18 H18A 0.9300
C19 C20 1.363(6)
C19 H19A 0.9300
C20 C21 1.376(6)
C20 H20A 0.9300
C21 C22 1.369(5)
C21 H21A 0.9300
C22 C23 1.391(4)
C22 H22A 0.9300
C23 C34 1.514(4)
C24 C28 1.377(4)
C24 C25 1.393(4)
C24 H24A 0.9300
C25 C26 1.382(4)
C25 H25A 0.9300
C26 C27 1.395(4)
C26 C100 1.516(4)
C27 C101 1.378(4)
C27 H27A 0.9300
C28 C101 1.391(4)
C29 H29A 0.9700
C29 H29B 0.9700
C30 C31 1.484(4)
C30 H30A 0.9600
C30 H30B 0.9600
C30 H30C 0.9600
C31 C33 1.519(4)
C33 C34 1.547(3)
C33 C39 1.550(3)
C33 H33A 0.9800
C34 H34A 0.9800
C35 C101 1.504(4)
C35 C38 1.557(4)
C35 C39 1.590(4)
C36 H36A 0.9700
C36 H36B 0.9700
C39 C40 1.509(4)
C39 C41 1.546(3)
C100 H10B 0.9600
C100 H10C 0.9600
C100 H10D 0.9600

loop_
_geom_torsion_atom_site_label_1
_geom_torsion_atom_site_label_2
_geom_torsion_atom_site_label_3
_geom_torsion_atom_site_label_4
_geom_torsion
C6 C1 C2 C3 0.7(5)
C1 C2 C3 C4 0.2(5)
C1 C2 C3 C36 -179.4(3)
C2 C3 C4 C5 -1.3(5)
C36 C3 C4 C5 178.4(3)
C3 C4 C5 C6 1.3(6)
C4 C5 C6 C1 -0.4(7)
C2 C1 C6 C5 -0.6(6)
C12 C7 C8 C9 0.0(5)
C7 C8 C9 C10 -1.0(6)
C8 C9 C10 C11 1.1(6)
C9 C10 C11 C12 -0.2(6)
C8 C7 C12 C11 0.9(5)
C8 C7 C12 C29 -177.0(3)
C10 C11 C12 C7 -0.8(5)
C10 C11 C12 C29 177.2(3)
C41 N1 C13 C14 175.4(3)
C29 N1 C13 C14 -1.7(4)
C41 N1 C13 C40 -2.9(3)
C29 N1 C13 C40 180.0(2)
C40 C13 C14 C15 -0.4(5)
N1 C13 C14 C15 -178.5(3)
C13 C14 C15 C16 0.6(5)
C14 C15 C16 C17 0.4(5)
C15 C16 C17 C40 -1.7(5)
C23 C18 C19 C20 -1.2(6)
C18 C19 C20 C21 0.7(6)
C19 C20 C21 C22 0.2(6)
C20 C21 C22 C23 -0.7(6)
C19 C18 C23 C22 0.8(5)
C19 C18 C23 C34 -179.4(3)
C21 C22 C23 C18 0.2(5)
C21 C22 C23 C34 -179.7(3)
C28 C24 C25 C26 0.4(5)
C24 C25 C26 C27 -0.4(5)
C24 C25 C26 C100 -179.7(3)
C25 C26 C27 C101 0.0(4)
C100 C26 C27 C101 179.3(3)
C25 C24 C28 C101 0.1(5)
C25 C24 C28 N10 178.2(3)
C38 N10 C28 C24 -173.9(3)
C36 N10 C28 C24 2.8(5)
C38 N10 C28 C101 4.4(3)
C36 N10 C28 C101 -178.9(2)
C41 N1 C29 C12 104.0(3)
C13 N1 C29 C12 -79.2(3)
C7 C12 C29 N1 -5.9(4)
C11 C12 C29 N1 176.2(3)
O3 C31 C33 C34 -8.1(4)
C30 C31 C33 C34 171.6(3)
O3 C31 C33 C39 110.3(3)
C30 C31 C33 C39 -70.0(3)
C35 N2 C34 C23 -126.8(2)
C35 N2 C34 C33 -2.9(3)
C18 C23 C34 N2 24.1(4)
C22 C23 C34 N2 -156.1(2)
C18 C23 C34 C33 -95.3(3)
C22 C23 C34 C33 84.5(3)
C31 C33 C34 N2 150.8(2)
C39 C33 C34 N2 27.4(2)
C31 C33 C34 C23 -84.2(3)
C39 C33 C34 C23 152.4(2)
C34 N2 C35 C101 -149.6(2)
C34 N2 C35 C38 96.3(2)
C34 N2 C35 C39 -22.1(3)
C38 N10 C36 C3 -122.7(3)
C28 N10 C36 C3 61.0(4)
C2 C3 C36 N10 60.6(4)
C4 C3 C36 N10 -119.0(3)
C28 N10 C38 O1 172.1(3)
C36 N10 C38 O1 -4.7(4)
C28 N10 C38 C35 -6.8(3)
C36 N10 C38 C35 176.5(2)
N2 C35 C38 O1 -50.5(3)
C101 C35 C38 O1 -172.4(3)
C39 C35 C38 O1 63.4(3)
N2 C35 C38 N10 128.3(2)
C101 C35 C38 N10 6.4(3)
C39 C35 C38 N10 -117.8(2)
C31 C33 C39 C40 -42.5(3)
C34 C33 C39 C40 81.9(2)
C31 C33 C39 C41 76.7(3)
C34 C33 C39 C41 -159.0(2)
C31 C33 C39 C35 -163.6(2)
C34 C33 C39 C35 -39.2(2)
N2 C35 C39 C40 -86.0(2)
C101 C35 C39 C40 40.3(3)
C38 C35 C39 C40 155.7(2)
N2 C35 C39 C41 160.3(2)
C101 C35 C39 C41 -73.5(3)
C38 C35 C39 C41 41.9(3)
N2 C35 C39 C33 37.4(2)
C101 C35 C39 C33 163.6(2)
C38 C35 C39 C33 -80.9(2)
C16 C17 C40 C13 1.9(4)
C16 C17 C40 C39 -178.0(3)
C14 C13 C40 C17 -0.8(4)
N1 C13 C40 C17 177.6(2)
C14 C13 C40 C39 179.0(3)
N1 C13 C40 C39 -2.6(3)
C41 C39 C40 C17 -174.0(3)
C33 C39 C40 C17 -47.4(4)
C35 C39 C40 C17 66.5(4)
C41 C39 C40 C13 6.2(3)
C33 C39 C40 C13 132.8(2)
C35 C39 C40 C13 -113.3(2)
C13 N1 C41 O2 -173.6(3)
C29 N1 C41 O2 3.6(4)
C13 N1 C41 C39 6.9(3)
C29 N1 C41 C39 -175.9(2)
C40 C39 C41 O2 172.6(3)
C33 C39 C41 O2 46.1(4)
C35 C39 C41 O2 -67.1(3)
C40 C39 C41 N1 -7.9(3)
C33 C39 C41 N1 -134.4(2)
C35 C39 C41 N1 112.4(2)
C26 C27 C101 C28 0.4(4)
C26 C27 C101 C35 -178.3(3)
C24 C28 C101 C27 -0.5(4)
N10 C28 C101 C27 -178.9(2)
C24 C28 C101 C35 178.5(3)
N10 C28 C101 C35 0.1(3)
N2 C35 C101 C27 55.8(4)
C38 C35 C101 C27 175.0(3)
C39 C35 C101 C27 -64.7(4)
N2 C35 C101 C28 -123.0(2)
C38 C35 C101 C28 -3.8(3)
C39 C35 C101 C28 116.4(2)
